data_7237644
loop_
_publ_author_name
'Xu, Yuangang'
'Tian, Lili'
'Li, Dongxue'
'Wang, Pengcheng'
'Lu, Ming'

_publ_section_title
;
 A series of energetic cyclo-pentazolate salts: rapid synthesis,
 characterization, and promising performance
;
_journal_issue 20
_journal_name_full 'Journal of Materials Chemistry A'
_journal_page_first 12468
_journal_paper_doi 10.1039/C9TA01077G
_journal_volume 7
_journal_year 2019
_chemical_formula_moiety 'H4 N, N5'
_chemical_formula_sum 'H4 N6'
_chemical_formula_weight 88.09
_space_group_crystal_system orthorhombic
_space_group_IT_number 54
_space_group_name_Hall '-P 2a 2ac'
_space_group_name_H-M_alt 'P c c a'
_atom_sites_solution_hydrogens difmap
_atom_sites_solution_primary dual
_audit_creation_date 2018-12-23
_audit_creation_method
;
Olex2 1.2
(compiled 2018.05.29 svn.r3508 for OlexSys, GUI svn.r5506)
;
_audit_update_record
;
2018-12-23 deposited with the CCDC.	2019-03-29 downloaded from the CCDC.
;
_cell_angle_alpha 90
_cell_angle_beta 90
_cell_angle_gamma 90
_cell_formula_units_Z 4
_cell_length_a 9.399(4)
_cell_length_b 3.9543(19)
_cell_length_c 10.362(5)
_cell_measurement_reflns_used 343
_cell_measurement_temperature 150
_cell_measurement_theta_max 24.10
_cell_measurement_theta_min 3.93
_cell_volume 385.1(3)
_computing_cell_refinement 'SAINT v8.34A (Bruker, 2013)'
_computing_data_reduction 'SAINT v8.34A (Bruker, 2013)'
_computing_molecular_graphics 'Olex2 (Dolomanov et al., 2009)'
_computing_publication_material 'Olex2 (Dolomanov et al., 2009)'
_computing_structure_refinement 'ShelXL (Sheldrick, 2015)'
_computing_structure_solution 'ShelXT (Sheldrick, 2015)'
_diffrn_ambient_temperature 150
_diffrn_measured_fraction_theta_full 0.997
_diffrn_measured_fraction_theta_max 0.997
_diffrn_measurement_device_type 'Bruker APEX-II CCD'
_diffrn_measurement_method '\f and \w scans'
_diffrn_radiation_type MoK\a
_diffrn_radiation_wavelength 0.71073
_diffrn_reflns_av_R_equivalents 0.0746
_diffrn_reflns_av_unetI/netI 0.0419
_diffrn_reflns_Laue_measured_fraction_full 0.997
_diffrn_reflns_Laue_measured_fraction_max 0.997
_diffrn_reflns_limit_h_max 10
_diffrn_reflns_limit_h_min -11
_diffrn_reflns_limit_k_max 4
_diffrn_reflns_limit_k_min -4
_diffrn_reflns_limit_l_max 12
_diffrn_reflns_limit_l_min -12
_diffrn_reflns_number 1871
_diffrn_reflns_point_group_measured_fraction_full 0.997
_diffrn_reflns_point_group_measured_fraction_max 0.997
_diffrn_reflns_theta_full 25.242
_diffrn_reflns_theta_max 26.280
_diffrn_reflns_theta_min 3.933
_diffrn_standards_number 0
_exptl_absorpt_coefficient_mu 0.125
_exptl_absorpt_correction_T_max 0.7454
_exptl_absorpt_correction_T_min 0.5253
_exptl_absorpt_correction_type multi-scan
_exptl_absorpt_process_details
'SADABS-2014/5 (Bruker,2014/5) was used for absorption correction. wR2(int) was 0.0710 before and 0.0246 after correction. The Ratio of minimum to maximum transmission is 0.7047. The \l/2 correction factor is 0.00150.'
_exptl_crystal_colour colourless
_exptl_crystal_colour_primary colourless
_exptl_crystal_density_diffrn 1.519
_exptl_crystal_description block
_exptl_crystal_F_000 184
_exptl_crystal_size_max 0.19
_exptl_crystal_size_mid 0.12
_exptl_crystal_size_min 0.08
_refine_diff_density_max 0.342
_refine_diff_density_min -0.223
_refine_diff_density_rms 0.075
_refine_ls_extinction_method none
_refine_ls_goodness_of_fit_ref 1.072
_refine_ls_hydrogen_treatment refall
_refine_ls_matrix_type full
_refine_ls_number_parameters 37
_refine_ls_number_reflns 392
_refine_ls_number_restraints 1
_refine_ls_restrained_S_all 1.071
_refine_ls_R_factor_all 0.0587
_refine_ls_R_factor_gt 0.0497
_refine_ls_shift/su_max 0.001
_refine_ls_shift/su_mean 0.000
_refine_ls_structure_factor_coef Fsqd
_refine_ls_weighting_details 'w=1/[\s^2^(Fo^2^)+(0.0912P)^2^] where P=(Fo^2^+2Fc^2^)/3'
_refine_ls_weighting_scheme calc
_refine_ls_wR_factor_gt 0.1243
_refine_ls_wR_factor_ref 0.1354
_reflns_Friedel_coverage 0.000
_reflns_number_gt 322
_reflns_number_total 392
_reflns_threshold_expression 'I > 2\s(I)'
_cod_data_source_file c9ta01077g2.cif
_cod_data_source_block 327
_cod_database_code 7237644
_shelx_shelxl_version_number 2018/3
_shelx_space_group_comment
;
The symmetry employed for this shelxl refinement is uniquely defined
by the following loop, which should always be used as a source of
symmetry information in preference to the above space-group names.
They are only intended as comments.
;
_shelx_estimated_absorpt_t_max 0.990
_shelx_estimated_absorpt_t_min 0.977
_olex2_refinement_description
;
1. Restrained distances
 N4-H4A \\sim N4-H4B
 with sigma of 0.02
;
_olex2_submission_special_instructions 'No special instructions were received'

loop_
_space_group_symop_operation_xyz
'x, y, z'
'-x+1/2, -y, z'
'-x, y, -z+1/2'
'x+1/2, -y, -z+1/2'
'-x, -y, -z'
'x-1/2, y, -z'
'x, -y, z-1/2'
'-x-1/2, y, z-1/2'

loop_
_atom_site_label
_atom_site_type_symbol
_atom_site_fract_x
_atom_site_fract_y
_atom_site_fract_z
_atom_site_U_iso_or_equiv
_atom_site_adp_type
_atom_site_occupancy
_atom_site_site_symmetry_order
_atom_site_calc_flag
_atom_site_refinement_flags_posn
_atom_site_refinement_flags_adp
_atom_site_refinement_flags_occupancy
N4 N 0.500000 0.0547(5) 0.250000 0.0309(6) Uani 1 2 d DS T P
N3 N 0.30827(15) 0.4079(4) 0.43218(14) 0.0384(6) Uani 1 1 d . . .
N2 N 0.34400(17) 0.3515(5) 0.55311(16) 0.0423(6) Uani 1 1 d . . .
N1 N 0.250000 0.500000 0.62718(19) 0.0448(8) Uani 1 2 d S T P
H4A H 0.563(2) 0.178(5) 0.211(2) 0.058(7) Uiso 1 1 d D . .
H4B H 0.456(2) -0.070(5) 0.1930(19) 0.039(5) Uiso 1 1 d D . .

loop_
_atom_site_aniso_label
_atom_site_aniso_U_11
_atom_site_aniso_U_22
_atom_site_aniso_U_33
_atom_site_aniso_U_23
_atom_site_aniso_U_13
_atom_site_aniso_U_12
N4 0.0311(13) 0.0410(13) 0.0206(10) 0.000 -0.0016(8) 0.000
N3 0.0377(10) 0.0546(11) 0.0228(9) 0.0001(6) 0.0008(6) 0.0046(7)
N2 0.0420(11) 0.0578(12) 0.0271(9) 0.0067(7) -0.0044(6) -0.0007(8)
N1 0.0485(15) 0.0638(15) 0.0223(12) 0.000 0.000 -0.0108(12)

loop_
_atom_type_symbol
_atom_type_description
_atom_type_scat_dispersion_real
_atom_type_scat_dispersion_imag
_atom_type_scat_source
H H 0.0000 0.0000 'International Tables Vol C Tables 4.2.6.8 and 6.1.1.4'
N N 0.0061 0.0033 'International Tables Vol C Tables 4.2.6.8 and 6.1.1.4'

loop_
_geom_angle_atom_site_label_1
_geom_angle_atom_site_label_2
_geom_angle_atom_site_label_3
_geom_angle
_geom_angle_site_symmetry_1
_geom_angle_site_symmetry_3
H4A N4 H4A 112(3) . 3_655
H4A N4 H4B 109(2) 3_655 3_655
H4A N4 H4B 108(2) . 3_655
H4A N4 H4B 109(2) . .
H4B N4 H4A 108(2) . 3_655
H4B N4 H4B 111(3) . 3_655
N3 N3 N2 107.83(10) 2_565 .
N1 N2 N3 108.05(15) . .
N2 N1 N2 108.2(2) 2_565 .

loop_
_geom_bond_atom_site_label_1
_geom_bond_atom_site_label_2
_geom_bond_distance
_geom_bond_site_symmetry_2
N4 H4A 0.870(16) .
N4 H4A 0.870(16) 3_655
N4 H4B 0.875(15) .
N4 H4B 0.875(15) 3_655
N3 N3 1.316(3) 2_565
N3 N2 1.316(2) .
N2 N1 1.309(2) .
